data_4060853
loop_
_publ_author_name
'Teo, Shihui'
'Weng, Zhiqiang'
'Hor, T. S. Andy'

_publ_section_title
;
 1,1'-P/O-Ferrocenyl Ligands in Palladium-Catalyzed Suzuki Coupling
 of Aryl Chlorides
;
_journal_coden_ASTM ORGND7
_journal_issue 5
_journal_name_full Organometallics
_journal_page_first 1199
_journal_page_last 1205
_journal_paper_doi 10.1021/om050791j
_journal_volume 25
_journal_year 2006
_chemical_formula_sum 'C56 H70 F5 Fe2 I O4 P2 Pd'
_chemical_formula_weight 1309.06
_space_group_IT_number 15
_symmetry_cell_setting monoclinic
_symmetry_space_group_name_Hall '-C 2yc'
_symmetry_space_group_name_H-M 'C 1 2/c 1'
_cell_angle_alpha 90.00
_cell_angle_beta 114.753(2)
_cell_angle_gamma 90.00
_cell_formula_units_Z 4
_cell_length_a 17.9960(15)
_cell_length_b 19.5414(15)
_cell_length_c 17.0394(15)
_cell_measurement_temperature 243(2)
_cell_volume 5441.6(8)
_diffrn_ambient_temperature 243(2)
_exptl_crystal_density_diffrn 1.598
_cod_duplicate_entry 4074685
_cod_depositor_comments
;
The following automatic conversions were performed:
'_symmetry_cell_setting' value 'Monoclinic' changed to 'monoclinic'
according to '/home/saulius/struct/CIF-dictionaries/cif_core.dic'
dictionary named 'cif_core.dic' version 2.4.1 from 2010-06-29.

Automatic conversion script
Id: cif_fix_enum 1527 2010-12-29 10:47:43Z saulius 
;
_cod_original_sg_symbol_H-M 'C 2/c'
_cod_database_code 4060853

loop_
_symmetry_equiv_pos_as_xyz
'x, y, z'
'-x, y, -z+1/2'
'x+1/2, y+1/2, z'
'-x+1/2, y+1/2, -z+1/2'
'-x, -y, -z'
'x, -y, z-1/2'
'-x+1/2, -y+1/2, -z'
'x+1/2, -y+1/2, z-1/2'

loop_
_atom_site_label
_atom_site_type_symbol
_atom_site_fract_x
_atom_site_fract_y
_atom_site_fract_z
_atom_site_U_iso_or_equiv
_atom_site_adp_type
_atom_site_occupancy
_atom_site_symmetry_multiplicity
_atom_site_calc_flag
_atom_site_refinement_flags
_atom_site_disorder_assembly
_atom_site_disorder_group
Pd1 Pd 0.0000 0.29692(5) 0.7500 0.0253(3) Uani 1 2 d S . .
I1 I 0.0000 0.43228(5) 0.7500 0.0487(3) Uani 1 2 d S . .
Fe1 Fe 0.06531(10) 0.16023(8) 0.49996(11) 0.0538(5) Uani 1 1 d . . .
P1 P 0.03554(14) 0.29363(13) 0.63190(16) 0.0307(6) Uani 1 1 d . . .
O1 O 0.2416(5) 0.0766(5) 0.6200(7) 0.101(4) Uani 1 1 d . . .
O2 O 0.3162(5) 0.1192(4) 0.5531(6) 0.070(2) Uani 1 1 d . . .
C1 C 0.0000 0.1948(5) 0.7500 0.032(3) Uani 1 2 d S . .
C2 C 0.0653(6) 0.1565(4) 0.8057(6) 0.034(2) Uani 1 1 d . . .
F2 F 0.1331(3) 0.1888(2) 0.8634(4) 0.0474(15) Uani 1 1 d . . .
C3 C 0.0653(6) 0.0856(5) 0.8048(8) 0.048(3) Uani 1 1 d . . .
F3 F 0.1312(4) 0.0517(3) 0.8627(5) 0.075(2) Uani 1 1 d . . .
C4 C 0.0000 0.0525(7) 0.7500 0.057(5) Uani 1 2 d S . .
F4 F 0.0000 -0.0167(4) 0.7500 0.107(4) Uani 1 2 d S . .
C5 C 0.2514(7) 0.1349(7) 0.5772(8) 0.068(3) Uani 1 1 d . . .
H5 H 0.2669 0.1745 0.6171 0.082 Uiso 1 1 calc R . .
C6 C 0.3118(8) 0.0356(7) 0.6444(9) 0.084(4) Uani 1 1 d . . .
H6A H 0.2986 -0.0087 0.6148 0.101 Uiso 1 1 calc R . .
H6B H 0.3369 0.0278 0.7069 0.101 Uiso 1 1 calc R . .
C7 C 0.3685(8) 0.0770(6) 0.6164(9) 0.081(4) Uani 1 1 d . . .
H7A H 0.4077 0.1036 0.6648 0.098 Uiso 1 1 calc R . .
H7B H 0.3985 0.0471 0.5937 0.098 Uiso 1 1 calc R . .
C8 C 0.0287(6) 0.2085(5) 0.5853(7) 0.040(2) Uani 1 1 d . . .
C9 C -0.0402(7) 0.1786(5) 0.5153(7) 0.053(3) Uani 1 1 d . . .
H9 H -0.0888 0.2037 0.4743 0.063 Uiso 1 1 calc R . .
C10 C -0.0267(8) 0.1084(6) 0.5146(9) 0.067(4) Uani 1 1 d . . .
H10 H -0.0642 0.0748 0.4735 0.081 Uiso 1 1 calc R . .
C11 C 0.0486(9) 0.0942(6) 0.5806(9) 0.063(4) Uani 1 1 d . . .
H11 H 0.0736 0.0482 0.5949 0.076 Uiso 1 1 calc R . .
C12 C 0.0840(7) 0.1541(5) 0.6247(7) 0.048(3) Uani 1 1 d . . .
H12 H 0.1374 0.1579 0.6755 0.058 Uiso 1 1 calc R . .
C13 C 0.1449(8) 0.2162(6) 0.4704(9) 0.063(4) Uani 1 1 d . . .
H13 H 0.1703 0.2603 0.4963 0.076 Uiso 1 1 calc R . .
C14 C 0.0717(9) 0.2064(9) 0.3949(8) 0.086(5) Uani 1 1 d . . .
H14 H 0.0352 0.2433 0.3599 0.104 Uiso 1 1 calc R . .
C15 C 0.0586(10) 0.1374(9) 0.3793(10) 0.103(6) Uani 1 1 d . . .
H15 H 0.0118 0.1159 0.3311 0.124 Uiso 1 1 calc R . .
C16 C 0.1230(8) 0.1040(6) 0.4427(9) 0.068(4) Uani 1 1 d . . .
H16 H 0.1303 0.0537 0.4476 0.082 Uiso 1 1 calc R . .
C17 C 0.1754(6) 0.1510(6) 0.4989(7) 0.051(3) Uani 1 1 d . . .
C18 C -0.0324(5) 0.3498(4) 0.5434(6) 0.037(2) Uani 1 1 d . . .
H18 H -0.0172 0.3970 0.5650 0.045 Uiso 1 1 calc R . .
C19 C -0.1215(5) 0.3419(5) 0.5281(7) 0.046(3) Uani 1 1 d . . .
H19A H -0.1268 0.3482 0.5826 0.056 Uiso 1 1 calc R . .
H19B H -0.1408 0.2958 0.5064 0.056 Uiso 1 1 calc R . .
C20 C -0.1730(6) 0.3950(6) 0.4626(7) 0.057(3) Uani 1 1 d . . .
H20A H -0.2307 0.3884 0.4509 0.068 Uiso 1 1 calc R . .
H20B H -0.1568 0.4408 0.4872 0.068 Uiso 1 1 calc R . .
C21 C -0.1640(7) 0.3907(6) 0.3794(8) 0.072(4) Uani 1 1 d . . .
H21A H -0.1973 0.4264 0.3400 0.086 Uiso 1 1 calc R . .
H21B H -0.1840 0.3462 0.3523 0.086 Uiso 1 1 calc R . .
C22 C -0.0743(7) 0.3995(6) 0.3945(8) 0.068(4) Uani 1 1 d . . .
H22A H -0.0694 0.3940 0.3397 0.082 Uiso 1 1 calc R . .
H22B H -0.0556 0.4457 0.4164 0.082 Uiso 1 1 calc R . .
C23 C -0.0211(6) 0.3464(5) 0.4595(6) 0.051(3) Uani 1 1 d . . .
H23A H -0.0357 0.3006 0.4344 0.061 Uiso 1 1 calc R . .
H23B H 0.0365 0.3546 0.4720 0.061 Uiso 1 1 calc R . .
C24 C 0.1430(5) 0.3203(5) 0.6605(6) 0.036(2) Uani 1 1 d . . .
H24 H 0.1603 0.2960 0.6199 0.043 Uiso 1 1 calc R . .
C25 C 0.1570(6) 0.3965(5) 0.6512(8) 0.053(3) Uani 1 1 d . . .
H25A H 0.1234 0.4111 0.5917 0.064 Uiso 1 1 calc R . .
H25B H 0.1400 0.4230 0.6897 0.064 Uiso 1 1 calc R . .
C26 C 0.2448(7) 0.4110(6) 0.6727(9) 0.068(4) Uani 1 1 d . . .
H26A H 0.2596 0.3887 0.6297 0.082 Uiso 1 1 calc R . .
H26B H 0.2517 0.4605 0.6687 0.082 Uiso 1 1 calc R . .
C27 C 0.3007(7) 0.3877(6) 0.7589(8) 0.068(4) Uani 1 1 d . . .
H27A H 0.2909 0.4140 0.8026 0.081 Uiso 1 1 calc R . .
H27B H 0.3573 0.3958 0.7674 0.081 Uiso 1 1 calc R . .
C28 C 0.2887(6) 0.3131(7) 0.7698(9) 0.083(4) Uani 1 1 d . . .
H28A H 0.3242 0.2995 0.8292 0.099 Uiso 1 1 calc R . .
H28B H 0.3052 0.2868 0.7308 0.099 Uiso 1 1 calc R . .
C29 C 0.2001(6) 0.2957(6) 0.7512(8) 0.066(3) Uani 1 1 d . . .
H29A H 0.1850 0.3178 0.7941 0.080 Uiso 1 1 calc R . .
H29B H 0.1944 0.2461 0.7553 0.080 Uiso 1 1 calc R . .

loop_
_atom_site_aniso_label
_atom_site_aniso_U_11
_atom_site_aniso_U_22
_atom_site_aniso_U_33
_atom_site_aniso_U_23
_atom_site_aniso_U_13
_atom_site_aniso_U_12
Pd1 0.0259(6) 0.0210(5) 0.0284(6) 0.000 0.0106(5) 0.000
I1 0.0607(7) 0.0345(6) 0.0584(8) 0.000 0.0323(6) 0.000
Fe1 0.0610(11) 0.0546(10) 0.0519(11) -0.0187(8) 0.0296(9) 0.0040(8)
P1 0.0296(14) 0.0336(13) 0.0278(15) 0.0002(12) 0.0109(11) 0.0029(11)
O1 0.079(7) 0.118(8) 0.135(9) 0.079(7) 0.074(7) 0.041(6)
O2 0.064(5) 0.081(6) 0.079(6) 0.020(5) 0.043(5) 0.020(5)
C1 0.031(8) 0.008(6) 0.063(10) 0.000 0.025(7) 0.000
C2 0.031(6) 0.025(5) 0.044(7) 0.001(4) 0.015(5) -0.001(4)
F2 0.038(3) 0.041(3) 0.054(4) 0.007(3) 0.010(3) -0.004(3)
C3 0.027(6) 0.032(6) 0.080(9) 0.011(6) 0.018(6) 0.012(5)
F3 0.048(4) 0.034(3) 0.119(6) 0.014(4) 0.010(4) 0.007(3)
C4 0.050(11) 0.017(8) 0.096(15) 0.000 0.023(10) 0.000
F4 0.087(8) 0.026(5) 0.181(13) 0.000 0.031(8) 0.000
C5 0.066(8) 0.081(9) 0.079(10) -0.007(8) 0.051(8) 0.016(7)
C6 0.096(11) 0.085(10) 0.085(11) 0.033(8) 0.050(9) 0.021(9)
C7 0.065(9) 0.089(10) 0.108(13) 0.033(9) 0.053(9) 0.025(8)
C8 0.048(6) 0.030(5) 0.048(7) -0.015(5) 0.028(6) -0.002(5)
C9 0.054(7) 0.054(7) 0.052(8) -0.022(6) 0.024(6) -0.006(5)
C10 0.075(10) 0.057(8) 0.080(11) -0.043(7) 0.042(8) -0.025(7)
C11 0.093(11) 0.043(7) 0.072(10) -0.013(6) 0.052(9) 0.004(7)
C12 0.057(7) 0.046(7) 0.059(8) -0.001(6) 0.040(6) 0.004(5)
C13 0.087(10) 0.048(8) 0.074(10) -0.007(7) 0.053(9) 0.009(7)
C14 0.094(12) 0.146(14) 0.033(8) 0.021(9) 0.040(8) 0.048(11)
C15 0.077(11) 0.145(15) 0.092(13) -0.065(12) 0.041(10) -0.022(11)
C16 0.048(8) 0.071(8) 0.087(11) -0.034(8) 0.030(8) 0.000(7)
C17 0.039(7) 0.072(9) 0.047(7) -0.008(6) 0.025(6) 0.009(6)
C18 0.038(6) 0.033(6) 0.042(6) 0.004(5) 0.017(5) 0.008(4)
C19 0.033(6) 0.048(6) 0.048(7) -0.001(5) 0.006(5) 0.009(5)
C20 0.027(6) 0.070(8) 0.055(8) -0.004(6) -0.002(6) 0.014(5)
C21 0.067(9) 0.095(9) 0.036(8) 0.016(7) 0.005(7) 0.025(7)
C22 0.082(10) 0.081(9) 0.038(8) 0.017(6) 0.022(7) 0.009(7)
C23 0.045(7) 0.078(8) 0.031(6) 0.005(6) 0.016(5) 0.008(6)
C24 0.035(6) 0.049(6) 0.032(6) 0.000(5) 0.023(5) 0.003(4)
C25 0.050(7) 0.046(6) 0.060(9) 0.012(6) 0.021(6) 0.005(5)
C26 0.039(7) 0.082(9) 0.086(11) 0.002(7) 0.028(7) -0.019(6)
C27 0.043(8) 0.077(9) 0.080(11) -0.019(7) 0.023(7) -0.017(6)
C28 0.033(7) 0.106(12) 0.082(11) 0.022(8) -0.002(7) -0.001(7)
C29 0.033(6) 0.079(8) 0.071(9) 0.014(7) 0.006(6) -0.009(6)

loop_
_geom_bond_atom_site_label_1
_geom_bond_atom_site_label_2
_geom_bond_distance
_geom_bond_site_symmetry_2
_geom_bond_publ_flag
Pd1 C1 1.995(11) . ?
Pd1 P1 2.354(2) 2_556 ?
Pd1 P1 2.354(2) . ?
Pd1 I1 2.6452(13) . ?
Fe1 C17 1.997(10) . ?
Fe1 C11 1.997(12) . ?
Fe1 C12 2.012(11) . ?
Fe1 C16 2.022(11) . ?
Fe1 C13 2.026(12) . ?
Fe1 C10 2.044(12) . ?
Fe1 C14 2.050(13) . ?
Fe1 C9 2.055(11) . ?
Fe1 C15 2.057(15) . ?
Fe1 C8 2.059(9) . ?
P1 C8 1.826(9) . ?
P1 C18 1.852(9) . ?
P1 C24 1.859(9) . ?
O1 C5 1.403(13) . ?
O1 C6 1.404(13) . ?
O2 C7 1.371(13) . ?
O2 C5 1.421(12) . ?
C1 C2 1.382(10) . ?
C1 C2 1.382(10) 2_556 ?
C2 F2 1.359(10) . ?
C2 C3 1.385(12) . ?
C3 C4 1.323(11) . ?
C3 F3 1.357(10) . ?
C4 C3 1.323(11) 2_556 ?
C4 F4 1.352(14) . ?
C5 C17 1.491(15) . ?
C6 C7 1.525(16) . ?
C8 C12 1.417(13) . ?
C8 C9 1.437(13) . ?
C9 C10 1.394(14) . ?
C10 C11 1.379(16) . ?
C11 C12 1.393(14) . ?
C13 C17 1.391(14) . ?
C13 C14 1.417(16) . ?
C14 C15 1.375(18) . ?
C15 C16 1.375(18) . ?
C16 C17 1.376(14) . ?
C18 C19 1.521(12) . ?
C18 C23 1.527(13) . ?
C19 C20 1.522(13) . ?
C20 C21 1.494(15) . ?
C21 C22 1.534(15) . ?
C22 C23 1.528(13) . ?
C24 C29 1.531(13) . ?
C24 C25 1.531(12) . ?
C25 C26 1.491(14) . ?
C26 C27 1.462(15) . ?
C27 C28 1.496(15) . ?
C28 C29 1.529(14) . ?
